data_4310661
loop_
_publ_author_name
'Jane Kuzelka'
'Sumitra Mukhopadhyay'
'Bernhard Spingler'
'Stephen J. Lippard'

_publ_section_title
;
 Synthesis and Characterization of Cu2(I,I), Cu2(I,II), and Cu2(II,II)
 Compounds Supported by Two Phthalazine-Based Ligands: Influence of a
 Hydrophobic Pocket
;
_journal_name_full 'Inorganic Chemistry'
_journal_page_first 1751
_journal_page_last 1761
_journal_paper_doi 10.1021/ic035009r
_journal_volume 43
_journal_year 2004
_chemical_formula_sum 'C69 H44 Cu2 F9 N14 O9.5 S3'
_chemical_formula_weight 1615.44
_chemical_name_systematic
;

   ?

;
_space_group_IT_number 2
_symmetry_cell_setting triclinic
_symmetry_space_group_name_Hall '-P 1'
_symmetry_space_group_name_H-M 'P -1'
_atom_sites_solution_hydrogens geom
_atom_sites_solution_primary direct
_atom_sites_solution_secondary difmap
_audit_creation_method SHELXL-97
_cell_angle_alpha 67.990(5)
_cell_angle_beta 77.430(5)
_cell_angle_gamma 83.600(5)
_cell_formula_units_Z 2
_cell_length_a 15.408(5)
_cell_length_b 15.733(5)
_cell_length_c 15.804(5)
_cell_measurement_temperature 188(2)
_cell_volume 3464.9(19)
_computing_cell_refinement 'Bruker SMART'
_computing_data_collection 'Bruker SMART'
_computing_data_reduction 'Bruker SHELXTL'
_computing_molecular_graphics 'Bruker SHELXTL'
_computing_publication_material 'Bruker SHELXTL'
_computing_structure_refinement 'SHELXL-97 (Sheldrick, 1997)'
_computing_structure_solution 'SHELXS-97 (Sheldrick, 1990)'
_diffrn_ambient_temperature 188(2)
_diffrn_measured_fraction_theta_full 0.990
_diffrn_measured_fraction_theta_max 0.990
_diffrn_measurement_device_type 'CCD area detector'
_diffrn_measurement_method 'phi and omega scans'
_diffrn_radiation_monochromator graphite
_diffrn_radiation_source 'fine-focus sealed tube'
_diffrn_radiation_type MoK\a
_diffrn_radiation_wavelength 0.71069
_diffrn_reflns_av_R_equivalents 0.0221
_diffrn_reflns_av_sigmaI/netI 0.0464
_diffrn_reflns_limit_h_max 12
_diffrn_reflns_limit_h_min -18
_diffrn_reflns_limit_k_max 18
_diffrn_reflns_limit_k_min -17
_diffrn_reflns_limit_l_max 18
_diffrn_reflns_limit_l_min -18
_diffrn_reflns_number 18335
_diffrn_reflns_theta_full 25.00
_diffrn_reflns_theta_max 25.00
_diffrn_reflns_theta_min 1.42
_exptl_absorpt_coefficient_mu 0.798
_exptl_absorpt_correction_T_max 1.000000
_exptl_absorpt_correction_T_min 0.855771
_exptl_absorpt_correction_type sadabs
_exptl_crystal_colour red
_exptl_crystal_density_diffrn 1.548
_exptl_crystal_density_method 'not measured'
_exptl_crystal_description block
_exptl_crystal_F_000 1638
_exptl_crystal_size_max 0.5
_exptl_crystal_size_mid 0.3
_exptl_crystal_size_min 0.3
_refine_diff_density_max 0.653
_refine_diff_density_min -0.457
_refine_diff_density_rms 0.103
_refine_ls_extinction_method none
_refine_ls_goodness_of_fit_ref 1.063
_refine_ls_hydrogen_treatment mixed
_refine_ls_matrix_type full
_refine_ls_number_parameters 970
_refine_ls_number_reflns 12069
_refine_ls_number_restraints 4
_refine_ls_restrained_S_all 1.072
_refine_ls_R_factor_all 0.0600
_refine_ls_R_factor_gt 0.0413
_refine_ls_shift/su_max 0.340
_refine_ls_shift/su_mean 0.007
_refine_ls_structure_factor_coef Fsqd
_refine_ls_weighting_details 'calc w=1/[\s^2^(Fo^2^)+(0.0545P)^2^+2.0278P] where P=(Fo^2^+2Fc^2^)/3'
_refine_ls_weighting_scheme calc
_refine_ls_wR_factor_gt 0.1011
_refine_ls_wR_factor_ref 0.1140
_reflns_number_gt 9471
_reflns_number_total 12069
_reflns_threshold_expression >2sigma(I)
_cod_data_source_file ic035009rsi20030904_111604_1.cif
_cod_data_source_block 2
_cod_depositor_comments
;
The following automatic conversions were performed:
'_symmetry_cell_setting' value 'Triclinic' changed to 'triclinic'
according to '/home/saulius/struct/CIF-dictionaries/cif_core.dic'
dictionary named 'cif_core.dic' version 2.4.1 from 2010-06-29.

Automatic conversion script
Id: cif_fix_enum 1527 2010-12-29 10:47:43Z saulius 
;
_cod_original_formula_sum 'C69 H44 Cu2 F9 N14 O9.50 S3'
_cod_database_code 4310661

loop_
_symmetry_equiv_pos_as_xyz
'x, y, z'
'-x, -y, -z'

loop_
_atom_site_label
_atom_site_type_symbol
_atom_site_fract_x
_atom_site_fract_y
_atom_site_fract_z
_atom_site_U_iso_or_equiv
_atom_site_adp_type
_atom_site_occupancy
_atom_site_symmetry_multiplicity
_atom_site_calc_flag
_atom_site_refinement_flags
_atom_site_disorder_assembly
_atom_site_disorder_group
Cu1 Cu 0.28900(2) 0.26437(2) 0.60528(2) 0.02090(10) Uani 1 1 d . . .
Cu2 Cu 0.20190(3) 0.21606(3) 0.32664(3) 0.02627(11) Uani 1 1 d . . .
N1 N 0.33406(16) 0.17383(17) 0.53998(16) 0.0211(5) Uani 1 1 d . . .
N2 N 0.35389(17) 0.21139(17) 0.44510(17) 0.0227(6) Uani 1 1 d . . .
N3 N 0.36943(17) 0.19354(17) 0.69695(17) 0.0248(6) Uani 1 1 d . . .
N4 N 0.18612(17) 0.15707(18) 0.69725(18) 0.0263(6) Uani 1 1 d . . .
N5 N 0.28889(17) 0.14832(18) 0.25075(18) 0.0252(6) Uani 1 1 d . . .
N6 N 0.28397(17) 0.32396(17) 0.27595(17) 0.0234(6) Uani 1 1 d . . .
N7 N 0.20588(16) 0.33304(16) 0.51636(17) 0.0213(5) Uani 1 1 d . . .
N8 N 0.15201(16) 0.27826(16) 0.50222(16) 0.0207(5) Uani 1 1 d . . .
N9 N 0.24634(17) 0.36144(17) 0.66553(17) 0.0244(6) Uani 1 1 d . . .
N10 N 0.39322(17) 0.37023(17) 0.50994(18) 0.0266(6) Uani 1 1 d . . .
N11 N 0.08073(18) 0.26962(18) 0.28624(17) 0.0268(6) Uani 1 1 d . . .
N12 N 0.13767(16) 0.12471(17) 0.44611(17) 0.0219(6) Uani 1 1 d . . .
C1 C 0.3999(2) -0.1297(2) 0.5345(2) 0.0296(7) Uani 1 1 d . . .
H1A H 0.4014 -0.1930 0.5650 0.036 Uiso 1 1 calc R . .
C2 C 0.4262(2) -0.0924(2) 0.4377(2) 0.0285(7) Uani 1 1 d . . .
H2B H 0.4459 -0.1310 0.4045 0.034 Uiso 1 1 calc R . .
C3 C 0.3721(2) -0.0741(2) 0.5847(2) 0.0251(7) Uani 1 1 d . . .
H3A H 0.3560 -0.0996 0.6491 0.030 Uiso 1 1 calc R . .
C4 C 0.4229(2) 0.0004(2) 0.3916(2) 0.0252(7) Uani 1 1 d . . .
H4A H 0.4416 0.0244 0.3274 0.030 Uiso 1 1 calc R . .
C5 C 0.3677(2) 0.0220(2) 0.5391(2) 0.0215(6) Uani 1 1 d . . .
C6 C 0.39167(19) 0.0602(2) 0.4403(2) 0.0200(6) Uani 1 1 d . . .
C7 C 0.3400(2) 0.0851(2) 0.5862(2) 0.0211(6) Uani 1 1 d . . .
C8 C 0.38090(19) 0.1576(2) 0.3974(2) 0.0209(6) Uani 1 1 d . . .
C9 C 0.3154(2) 0.0550(2) 0.6913(2) 0.0211(6) Uani 1 1 d . . .
H9A H 0.3288 -0.0111 0.7170 0.025 Uiso 1 1 calc R . .
C10 C 0.4064(2) 0.2096(2) 0.2922(2) 0.0228(7) Uani 1 1 d . . .
H10A H 0.4715 0.2098 0.2763 0.027 Uiso 1 1 calc R . .
C11 C 0.3700(2) 0.1014(2) 0.7301(2) 0.0223(7) Uani 1 1 d . . .
C12 C 0.4165(2) 0.0493(2) 0.7988(2) 0.0269(7) Uani 1 1 d . . .
H12A H 0.4148 -0.0143 0.8219 0.032 Uiso 1 1 calc R . .
C13 C 0.4658(2) 0.0932(2) 0.8330(2) 0.0341(8) Uani 1 1 d . . .
H13A H 0.4975 0.0593 0.8794 0.041 Uiso 1 1 calc R . .
C14 C 0.4672(2) 0.1880(2) 0.7972(2) 0.0361(8) Uani 1 1 d . . .
H14A H 0.5008 0.2191 0.8180 0.043 Uiso 1 1 calc R . .
C15 C 0.4182(2) 0.2348(2) 0.7306(2) 0.0305(8) Uani 1 1 d . . .
H15A H 0.4185 0.2985 0.7073 0.037 Uiso 1 1 calc R . .
C16 C 0.2159(2) 0.0698(2) 0.7219(2) 0.0232(7) Uani 1 1 d . . .
C17 C 0.1609(2) -0.0036(2) 0.7716(2) 0.0316(8) Uani 1 1 d . . .
H17A H 0.1839 -0.0636 0.7883 0.038 Uiso 1 1 calc R . .
C18 C 0.0705(2) 0.0147(3) 0.7959(2) 0.0398(9) Uani 1 1 d . . .
H18A H 0.0316 -0.0330 0.8291 0.048 Uiso 1 1 calc R . .
C19 C 0.0395(2) 0.1040(3) 0.7702(2) 0.0381(9) Uani 1 1 d . . .
H19A H -0.0207 0.1180 0.7853 0.046 Uiso 1 1 calc R . .
C20 C 0.0991(2) 0.1727(3) 0.7216(2) 0.0344(8) Uani 1 1 d . . .
H20A H 0.0775 0.2332 0.7049 0.041 Uiso 1 1 calc R . .
C21 C 0.3751(2) 0.1685(2) 0.2310(2) 0.0226(7) Uani 1 1 d . . .
C22 C 0.4339(2) 0.1571(2) 0.1556(2) 0.0274(7) Uani 1 1 d . . .
H22A H 0.4929 0.1732 0.1424 0.033 Uiso 1 1 calc R . .
C23 C 0.4028(2) 0.1210(2) 0.1002(2) 0.0333(8) Uani 1 1 d . . .
H23A H 0.4409 0.1127 0.0493 0.040 Uiso 1 1 calc R . .
C24 C 0.3158(2) 0.0980(2) 0.1213(2) 0.0357(8) Uani 1 1 d . . .
H24A H 0.2940 0.0730 0.0856 0.043 Uiso 1 1 calc R . .
C25 C 0.2608(2) 0.1126(2) 0.1963(2) 0.0305(8) Uani 1 1 d . . .
H25A H 0.2016 0.0970 0.2102 0.037 Uiso 1 1 calc R . .
C26 C 0.3733(2) 0.3091(2) 0.2662(2) 0.0238(7) Uani 1 1 d . . .
C27 C 0.4312(2) 0.3809(2) 0.2300(2) 0.0299(8) Uani 1 1 d . . .
H27A H 0.4923 0.3691 0.2246 0.036 Uiso 1 1 calc R . .
C28 C 0.3975(3) 0.4701(2) 0.2017(2) 0.0384(9) Uani 1 1 d . . .
H28A H 0.4356 0.5190 0.1779 0.046 Uiso 1 1 calc R . .
C29 C 0.3072(3) 0.4857(2) 0.2092(2) 0.0364(8) Uani 1 1 d . . .
H29A H 0.2831 0.5451 0.1896 0.044 Uiso 1 1 calc R . .
C30 C 0.2530(2) 0.4110(2) 0.2466(2) 0.0295(7) Uani 1 1 d . . .
H30A H 0.1919 0.4218 0.2517 0.035 Uiso 1 1 calc R . .
C31 C 0.0617(2) 0.6039(2) 0.3329(3) 0.0377(9) Uani 1 1 d . . .
H31A H 0.0583 0.6672 0.3029 0.045 Uiso 1 1 calc R . .
C32 C -0.0011(2) 0.5495(2) 0.3274(3) 0.0363(8) Uani 1 1 d . . .
H32A H -0.0469 0.5772 0.2953 0.044 Uiso 1 1 calc R . .
C33 C 0.1279(2) 0.5648(2) 0.3818(2) 0.0308(8) Uani 1 1 d . . .
H33A H 0.1686 0.6017 0.3862 0.037 Uiso 1 1 calc R . .
C34 C 0.0038(2) 0.4564(2) 0.3686(2) 0.0278(7) Uani 1 1 d . . .
H34A H -0.0390 0.4211 0.3652 0.033 Uiso 1 1 calc R . .
C35 C 0.1347(2) 0.4691(2) 0.4254(2) 0.0223(7) Uani 1 1 d . . .
C36 C 0.0735(2) 0.4133(2) 0.4163(2) 0.0213(6) Uani 1 1 d . . .
C37 C 0.2003(2) 0.42281(19) 0.4806(2) 0.0202(6) Uani 1 1 d . . .
C38 C 0.08828(19) 0.3159(2) 0.4553(2) 0.0197(6) Uani 1 1 d . . .
C39 C 0.2632(2) 0.4740(2) 0.5061(2) 0.0222(7) Uani 1 1 d . . .
H39A H 0.2505 0.5398 0.4769 0.027 Uiso 1 1 calc R . .
C40 C 0.0274(2) 0.2481(2) 0.4505(2) 0.0207(6) Uani 1 1 d . . .
H40A H -0.0303 0.2539 0.4893 0.025 Uiso 1 1 calc R . .
C41 C 0.24533(19) 0.4505(2) 0.6104(2) 0.0219(7) Uani 1 1 d . . .
C42 C 0.2294(2) 0.5193(2) 0.6467(2) 0.0281(7) Uani 1 1 d . . .
H42A H 0.2309 0.5806 0.6075 0.034 Uiso 1 1 calc R . .
C43 C 0.2113(2) 0.4958(3) 0.7421(2) 0.0370(8) Uani 1 1 d . . .
H43A H 0.2017 0.5412 0.7678 0.044 Uiso 1 1 calc R . .
C44 C 0.2076(2) 0.4042(2) 0.7990(2) 0.0359(8) Uani 1 1 d . . .
H44A H 0.1928 0.3870 0.8633 0.043 Uiso 1 1 calc R . .
C45 C 0.2264(2) 0.3392(2) 0.7582(2) 0.0310(8) Uani 1 1 d . . .
H45A H 0.2252 0.2776 0.7963 0.037 Uiso 1 1 calc R . .
C46 C 0.3609(2) 0.4549(2) 0.4692(2) 0.0228(7) Uani 1 1 d . . .
C47 C 0.4123(2) 0.5222(2) 0.3984(2) 0.0330(8) Uani 1 1 d . . .
H47A H 0.3883 0.5809 0.3718 0.040 Uiso 1 1 calc R . .
C48 C 0.5004(2) 0.5003(3) 0.3679(3) 0.0407(9) Uani 1 1 d . . .
H48A H 0.5363 0.5438 0.3197 0.049 Uiso 1 1 calc R . .
C49 C 0.5336(2) 0.4134(3) 0.4099(3) 0.0386(9) Uani 1 1 d . . .
H49A H 0.5924 0.3971 0.3906 0.046 Uiso 1 1 calc R . .
C50 C 0.4787(2) 0.3510(2) 0.4807(3) 0.0351(8) Uani 1 1 d . . .
H50A H 0.5020 0.2927 0.5099 0.042 Uiso 1 1 calc R . .
C51 C 0.0097(2) 0.26494(19) 0.3545(2) 0.0213(6) Uani 1 1 d . . .
C52 C -0.0766(2) 0.2686(2) 0.3410(2) 0.0276(7) Uani 1 1 d . . .
H52A H -0.1245 0.2648 0.3895 0.033 Uiso 1 1 calc R . .
C53 C -0.0906(3) 0.2781(2) 0.2541(3) 0.0365(8) Uani 1 1 d . . .
H53A H -0.1480 0.2801 0.2436 0.044 Uiso 1 1 calc R . .
C54 C -0.0189(3) 0.2844(3) 0.1843(3) 0.0419(9) Uani 1 1 d . . .
H54A H -0.0268 0.2917 0.1252 0.050 Uiso 1 1 calc R . .
C55 C 0.0653(3) 0.2796(2) 0.2023(2) 0.0376(9) Uani 1 1 d . . .
H55A H 0.1137 0.2836 0.1543 0.045 Uiso 1 1 calc R . .
C56 C 0.06030(19) 0.1491(2) 0.4917(2) 0.0205(6) Uani 1 1 d . . .
C57 C 0.0098(2) 0.0867(2) 0.5686(2) 0.0258(7) Uani 1 1 d . . .
H57A H -0.0439 0.1053 0.5978 0.031 Uiso 1 1 calc R . .
C58 C 0.0401(2) -0.0039(2) 0.6015(2) 0.0316(8) Uani 1 1 d . . .
H58A H 0.0079 -0.0468 0.6540 0.038 Uiso 1 1 calc R . .
C59 C 0.1187(2) -0.0288(2) 0.5550(2) 0.0301(8) Uani 1 1 d . . .
H59A H 0.1406 -0.0891 0.5756 0.036 Uiso 1 1 calc R . .
C60 C 0.1648(2) 0.0364(2) 0.4777(2) 0.0259(7) Uani 1 1 d . . .
H60A H 0.2172 0.0183 0.4458 0.031 Uiso 1 1 calc R . .
S1 S 0.25414(6) -0.23118(6) 0.42030(6) 0.0320(2) Uani 1 1 d . . .
S2 S 0.12590(6) 0.16296(7) 0.00002(6) 0.0392(2) Uani 1 1 d . . .
S3 S 0.31561(6) -0.25254(6) 0.83862(6) 0.0376(2) Uani 1 1 d . . .
F1 F 0.1839(2) -0.1547(3) 0.2735(2) 0.1188(14) Uani 1 1 d . . .
F2 F 0.2854(2) -0.2562(2) 0.26221(19) 0.0873(10) Uani 1 1 d . . .
F3 F 0.3205(2) -0.1242(2) 0.2535(2) 0.0972(11) Uani 1 1 d . . .
F7 F 0.3138(3) -0.41433(19) 0.9683(2) 0.1155(14) Uani 1 1 d . . .
F8 F 0.4320(2) -0.3438(2) 0.9425(2) 0.0993(11) Uani 1 1 d . . .
F9 F 0.3117(2) -0.3071(2) 1.01732(18) 0.0830(9) Uani 1 1 d . . .
F4 F 0.01703(17) 0.24423(16) -0.11572(15) 0.0564(6) Uani 1 1 d . . .
F5 F -0.04570(15) 0.20341(18) 0.02878(16) 0.0573(6) Uani 1 1 d . . .
F6 F -0.00935(15) 0.10184(17) -0.03394(16) 0.0518(6) Uani 1 1 d . . .
O1 O 0.23060(19) -0.15193(18) 0.4444(2) 0.0529(7) Uani 1 1 d . . .
O2 O 0.18567(19) -0.29725(18) 0.45490(18) 0.0508(7) Uani 1 1 d . . .
O3 O 0.3412(2) -0.2706(2) 0.4317(2) 0.0616(8) Uani 1 1 d . . .
O4 O 0.11227(18) 0.0902(2) 0.08964(17) 0.0515(8) Uani 1 1 d . . .
O5 O 0.18254(18) 0.13911(19) -0.07326(18) 0.0505(7) Uani 1 1 d . . .
O6 O 0.14031(19) 0.2511(2) 0.00131(18) 0.0526(7) Uani 1 1 d . . .
O7 O 0.22191(18) -0.2437(2) 0.8594(2) 0.0643(9) Uani 1 1 d . . .
O8 O 0.3521(3) -0.2938(2) 0.7723(2) 0.0801(11) Uani 1 1 d . . .
O9 O 0.3598(2) -0.1713(2) 0.8254(2) 0.0662(10) Uani 1 1 d . . .
C61 C 0.2611(3) -0.1888(3) 0.2957(3) 0.0556(12) Uani 1 1 d . . .
C63 C 0.3439(3) -0.3339(3) 0.9475(3) 0.0552(11) Uani 1 1 d . . .
C62 C 0.0169(3) 0.1783(3) -0.0314(3) 0.0412(9) Uani 1 1 d . . .
N1S N 0.4265(3) 0.3722(3) -0.1323(3) 0.0777(13) Uani 1 1 d . . .
C1S C 0.3779(3) 0.3678(3) -0.0655(3) 0.0510(11) Uani 1 1 d . . .
C2S C 0.3137(3) 0.3621(3) 0.0195(3) 0.0571(12) Uani 1 1 d . . .
N2S N 0.3902(3) -0.0967(3) 1.0302(2) 0.0627(11) Uani 1 1 d . . .
C3S C 0.3191(3) -0.0960(3) 1.0227(3) 0.0437(9) Uani 1 1 d . . .
C4S C 0.2259(3) -0.0940(4) 1.0125(4) 0.0637(13) Uani 1 1 d . . .
O1S O 0.0000 0.5000 0.0000 0.172(6) Uani 1 2 d SD . .
C5SA C 0.0884(10) 0.5112(10) 0.0065(13) 0.194(15) Uani 0.50 1 d PD . .
C5S C 0.0104(7) 0.5363(9) 0.0694(9) 0.098(5) Uani 0.50 1 d PD . .
C6S C 0.0878(8) 0.5520(6) 0.0809(6) 0.146(4) Uani 1 1 d D . .

loop_
_atom_site_aniso_label
_atom_site_aniso_U_11
_atom_site_aniso_U_22
_atom_site_aniso_U_33
_atom_site_aniso_U_23
_atom_site_aniso_U_13
_atom_site_aniso_U_12
Cu1 0.0249(2) 0.01684(19) 0.0229(2) -0.00707(15) -0.01020(15) 0.00217(15)
Cu2 0.0219(2) 0.0280(2) 0.0271(2) -0.00961(17) -0.00040(16) -0.00312(16)
N1 0.0231(14) 0.0210(14) 0.0188(13) -0.0064(11) -0.0051(10) 0.0004(11)
N2 0.0248(14) 0.0220(14) 0.0204(13) -0.0057(11) -0.0058(11) -0.0010(11)
N3 0.0265(14) 0.0232(14) 0.0261(14) -0.0089(11) -0.0072(11) -0.0011(11)
N4 0.0272(15) 0.0294(15) 0.0242(14) -0.0118(12) -0.0069(11) 0.0028(12)
N5 0.0231(14) 0.0266(14) 0.0272(14) -0.0112(12) -0.0042(11) -0.0014(11)
N6 0.0256(14) 0.0235(14) 0.0188(13) -0.0057(11) -0.0030(11) -0.0003(11)
N7 0.0238(14) 0.0183(13) 0.0247(13) -0.0090(11) -0.0087(11) 0.0000(10)
N8 0.0229(14) 0.0202(13) 0.0214(13) -0.0086(11) -0.0070(11) -0.0008(11)
N9 0.0237(14) 0.0247(14) 0.0246(14) -0.0066(11) -0.0084(11) -0.0011(11)
N10 0.0260(15) 0.0233(14) 0.0321(15) -0.0093(12) -0.0107(12) 0.0005(11)
N11 0.0275(15) 0.0303(15) 0.0219(14) -0.0087(12) -0.0057(11) 0.0006(12)
N12 0.0223(14) 0.0210(13) 0.0245(13) -0.0101(11) -0.0049(11) -0.0016(11)
C1 0.0351(19) 0.0198(16) 0.0340(18) -0.0096(14) -0.0079(15) 0.0004(14)
C2 0.0282(18) 0.0266(18) 0.0358(19) -0.0168(15) -0.0087(14) 0.0029(14)
C3 0.0306(18) 0.0209(16) 0.0234(16) -0.0061(13) -0.0071(13) -0.0021(13)
C4 0.0245(17) 0.0271(17) 0.0254(16) -0.0110(14) -0.0055(13) 0.0000(13)
C5 0.0188(16) 0.0220(16) 0.0263(16) -0.0097(13) -0.0076(12) -0.0013(12)
C6 0.0160(15) 0.0216(15) 0.0246(16) -0.0090(13) -0.0080(12) 0.0004(12)
C7 0.0206(16) 0.0196(16) 0.0234(16) -0.0057(13) -0.0085(12) -0.0010(12)
C8 0.0175(15) 0.0251(16) 0.0218(15) -0.0080(13) -0.0075(12) -0.0016(12)
C9 0.0275(17) 0.0158(15) 0.0192(15) -0.0045(12) -0.0072(13) 0.0015(12)
C10 0.0204(16) 0.0260(17) 0.0211(15) -0.0077(13) -0.0037(12) -0.0011(13)
C11 0.0231(16) 0.0234(16) 0.0194(15) -0.0082(13) -0.0028(12) 0.0025(13)
C12 0.0308(18) 0.0236(17) 0.0249(16) -0.0062(14) -0.0094(14) 0.0040(14)
C13 0.038(2) 0.038(2) 0.0300(18) -0.0105(16) -0.0189(15) 0.0044(16)
C14 0.035(2) 0.039(2) 0.042(2) -0.0186(17) -0.0182(16) 0.0010(16)
C15 0.0349(19) 0.0244(17) 0.0364(19) -0.0115(15) -0.0144(15) -0.0005(15)
C16 0.0271(17) 0.0267(17) 0.0193(15) -0.0103(13) -0.0072(13) -0.0024(13)
C17 0.037(2) 0.0326(19) 0.0262(17) -0.0093(15) -0.0067(15) -0.0070(15)
C18 0.038(2) 0.055(3) 0.0266(18) -0.0127(17) -0.0027(16) -0.0176(19)
C19 0.0254(19) 0.063(3) 0.0271(18) -0.0191(18) -0.0028(15) -0.0018(18)
C20 0.032(2) 0.043(2) 0.0297(18) -0.0158(16) -0.0100(15) 0.0085(16)
C21 0.0236(17) 0.0212(16) 0.0198(15) -0.0042(13) -0.0049(13) 0.0016(13)
C22 0.0257(17) 0.0290(18) 0.0247(16) -0.0078(14) -0.0040(13) 0.0018(14)
C23 0.038(2) 0.037(2) 0.0268(17) -0.0169(15) -0.0051(15) 0.0091(16)
C24 0.038(2) 0.042(2) 0.038(2) -0.0245(17) -0.0163(16) 0.0061(16)
C25 0.0268(18) 0.0331(19) 0.0363(19) -0.0172(16) -0.0082(15) 0.0007(14)
C26 0.0297(18) 0.0264(17) 0.0156(14) -0.0063(13) -0.0051(13) -0.0044(14)
C27 0.0308(19) 0.0310(19) 0.0281(17) -0.0107(15) -0.0020(14) -0.0087(15)
C28 0.047(2) 0.0274(19) 0.037(2) -0.0081(16) -0.0007(17) -0.0125(16)
C29 0.049(2) 0.0218(18) 0.0333(19) -0.0058(15) -0.0050(17) 0.0002(16)
C30 0.0327(19) 0.0290(18) 0.0232(16) -0.0083(14) -0.0021(14) 0.0032(15)
C31 0.048(2) 0.0189(17) 0.049(2) -0.0078(16) -0.0244(18) 0.0030(16)
C32 0.037(2) 0.0304(19) 0.046(2) -0.0121(17) -0.0250(17) 0.0078(16)
C33 0.035(2) 0.0218(17) 0.0397(19) -0.0094(15) -0.0188(16) -0.0004(14)
C34 0.0264(18) 0.0261(17) 0.0371(19) -0.0143(15) -0.0161(14) 0.0037(14)
C35 0.0236(16) 0.0209(16) 0.0233(16) -0.0087(13) -0.0062(13) 0.0010(13)
C36 0.0222(16) 0.0228(16) 0.0207(15) -0.0101(13) -0.0049(12) 0.0018(13)
C37 0.0218(16) 0.0183(16) 0.0219(15) -0.0085(13) -0.0053(12) 0.0006(12)
C38 0.0193(16) 0.0221(16) 0.0189(15) -0.0102(12) -0.0017(12) 0.0005(12)
C39 0.0273(17) 0.0148(15) 0.0262(16) -0.0063(13) -0.0120(13) 0.0023(12)
C40 0.0179(15) 0.0229(16) 0.0226(15) -0.0094(13) -0.0040(12) -0.0013(12)
C41 0.0183(15) 0.0220(16) 0.0282(16) -0.0097(13) -0.0092(13) -0.0007(12)
C42 0.0302(18) 0.0245(17) 0.0340(18) -0.0126(14) -0.0125(15) 0.0013(14)
C43 0.043(2) 0.039(2) 0.039(2) -0.0239(17) -0.0141(17) 0.0071(17)
C44 0.042(2) 0.041(2) 0.0268(18) -0.0136(16) -0.0101(15) 0.0037(17)
C45 0.0293(18) 0.0318(19) 0.0292(18) -0.0053(15) -0.0108(14) -0.0008(15)
C46 0.0256(17) 0.0215(16) 0.0263(16) -0.0110(13) -0.0109(13) -0.0005(13)
C47 0.037(2) 0.0237(17) 0.0366(19) -0.0079(15) -0.0068(16) -0.0033(15)
C48 0.036(2) 0.037(2) 0.045(2) -0.0120(18) 0.0016(17) -0.0123(17)
C49 0.0226(18) 0.042(2) 0.052(2) -0.0207(19) -0.0026(16) -0.0025(16)
C50 0.0287(19) 0.0315(19) 0.048(2) -0.0173(17) -0.0112(16) 0.0049(15)
C51 0.0246(16) 0.0159(15) 0.0252(16) -0.0079(13) -0.0074(13) -0.0003(12)
C52 0.0266(18) 0.0232(17) 0.0372(19) -0.0138(14) -0.0093(14) -0.0002(13)
C53 0.039(2) 0.034(2) 0.047(2) -0.0194(17) -0.0229(18) 0.0033(16)
C54 0.058(3) 0.044(2) 0.036(2) -0.0216(18) -0.0283(19) 0.0100(19)
C55 0.044(2) 0.041(2) 0.0264(18) -0.0124(16) -0.0087(16) 0.0080(17)
C56 0.0216(16) 0.0221(16) 0.0209(15) -0.0090(13) -0.0065(12) -0.0041(13)
C57 0.0259(17) 0.0286(18) 0.0251(16) -0.0110(14) -0.0044(13) -0.0061(14)
C58 0.039(2) 0.0265(18) 0.0263(17) -0.0036(14) -0.0063(15) -0.0093(15)
C59 0.037(2) 0.0202(16) 0.0352(19) -0.0084(14) -0.0140(15) -0.0021(14)
C60 0.0226(17) 0.0248(17) 0.0336(18) -0.0131(14) -0.0068(14) -0.0018(13)
S1 0.0346(5) 0.0251(4) 0.0376(5) -0.0130(4) -0.0065(4) -0.0009(4)
S2 0.0351(5) 0.0483(6) 0.0295(5) -0.0069(4) -0.0050(4) -0.0102(4)
S3 0.0322(5) 0.0386(5) 0.0378(5) -0.0072(4) -0.0112(4) 0.0010(4)
F1 0.092(3) 0.180(4) 0.064(2) -0.020(2) -0.0444(18) 0.047(3)
F2 0.110(3) 0.106(2) 0.0510(16) -0.0452(17) 0.0085(16) -0.012(2)
F3 0.106(2) 0.0636(19) 0.073(2) 0.0069(16) 0.0341(18) -0.0162(17)
F7 0.204(4) 0.0368(16) 0.093(2) 0.0044(16) -0.041(3) -0.028(2)
F8 0.080(2) 0.118(3) 0.0685(19) 0.0013(18) -0.0329(16) 0.0366(19)
F9 0.126(3) 0.0727(19) 0.0406(15) -0.0151(14) -0.0123(16) 0.0091(18)
F4 0.0752(17) 0.0555(15) 0.0416(13) -0.0176(11) -0.0257(12) 0.0146(12)
F5 0.0422(14) 0.0857(18) 0.0570(15) -0.0442(14) -0.0067(11) 0.0065(12)
F6 0.0496(14) 0.0658(16) 0.0526(14) -0.0319(12) -0.0152(11) -0.0052(12)
O1 0.0521(18) 0.0390(15) 0.078(2) -0.0383(15) -0.0026(15) -0.0025(13)
O2 0.0613(19) 0.0439(16) 0.0465(16) -0.0223(13) 0.0139(13) -0.0256(14)
O3 0.0540(19) 0.0546(18) 0.087(2) -0.0319(17) -0.0363(17) 0.0244(15)
O4 0.0410(16) 0.0681(19) 0.0332(14) 0.0034(13) -0.0127(12) -0.0199(14)
O5 0.0439(16) 0.0534(17) 0.0432(16) -0.0118(13) 0.0035(12) -0.0006(13)
O6 0.0594(19) 0.0591(18) 0.0412(15) -0.0187(14) -0.0025(13) -0.0221(15)
O7 0.0327(16) 0.087(2) 0.086(2) -0.0407(19) -0.0191(15) -0.0028(15)
O8 0.106(3) 0.081(2) 0.0482(19) -0.0283(18) -0.0187(18) 0.039(2)
O9 0.069(2) 0.0514(18) 0.065(2) 0.0142(15) -0.0377(17) -0.0267(16)
C61 0.050(3) 0.057(3) 0.043(2) -0.005(2) -0.001(2) 0.003(2)
C63 0.068(3) 0.042(3) 0.044(2) -0.006(2) -0.005(2) 0.000(2)
C62 0.044(2) 0.054(2) 0.034(2) -0.0245(19) -0.0107(17) 0.0021(19)
N1S 0.082(3) 0.078(3) 0.069(3) -0.030(2) 0.014(3) -0.029(2)
C1S 0.059(3) 0.040(2) 0.054(3) -0.011(2) -0.015(2) -0.012(2)
C2S 0.067(3) 0.051(3) 0.045(2) -0.014(2) -0.001(2) -0.004(2)
N2S 0.046(2) 0.097(3) 0.046(2) -0.025(2) -0.0075(18) -0.013(2)
C3S 0.047(3) 0.054(3) 0.031(2) -0.0168(18) -0.0037(18) -0.004(2)
C4S 0.041(3) 0.083(3) 0.080(3) -0.039(3) -0.026(2) 0.006(2)
O1S 0.372(16) 0.057(4) 0.039(3) -0.016(3) 0.023(5) 0.061(6)
C5SA 0.163(18) 0.096(12) 0.27(3) 0.075(15) -0.18(2) -0.040(12)
C5S 0.051(7) 0.085(9) 0.107(11) -0.001(8) 0.016(7) 0.018(6)
C6S 0.255(12) 0.104(6) 0.092(5) -0.043(5) -0.066(7) 0.035(7)

loop_
_atom_type_symbol
_atom_type_description
_atom_type_scat_dispersion_real
_atom_type_scat_dispersion_imag
_atom_type_scat_source
C C 0.0033 0.0016 'International Tables Vol C Tables 4.2.6.8 and 6.1.1.4'
H H 0.0000 0.0000 'International Tables Vol C Tables 4.2.6.8 and 6.1.1.4'
N N 0.0061 0.0033 'International Tables Vol C Tables 4.2.6.8 and 6.1.1.4'
Cu Cu 0.3201 1.2651 'International Tables Vol C Tables 4.2.6.8 and 6.1.1.4'
S S 0.1246 0.1234 'International Tables Vol C Tables 4.2.6.8 and 6.1.1.4'
O O 0.0106 0.0060 'International Tables Vol C Tables 4.2.6.8 and 6.1.1.4'
F F 0.0171 0.0103 'International Tables Vol C Tables 4.2.6.8 and 6.1.1.4'

loop_
_geom_angle_atom_site_label_1
_geom_angle_atom_site_label_2
_geom_angle_atom_site_label_3
_geom_angle
_geom_angle_site_symmetry_1
_geom_angle_site_symmetry_3
_geom_angle_publ_flag
N7 Cu1 N3 178.42(10) . . ?
N7 Cu1 N1 93.93(10) . . ?
N3 Cu1 N1 86.29(10) . . ?
N7 Cu1 N9 84.89(10) . . ?
N3 Cu1 N9 94.96(10) . . ?
N1 Cu1 N9 177.08(10) . . ?
N7 Cu1 N4 92.83(10) . . ?
N3 Cu1 N4 85.63(10) . . ?
N1 Cu1 N4 85.35(10) . . ?
N9 Cu1 N4 97.37(10) . . ?
N7 Cu1 N10 86.84(10) . . ?
N3 Cu1 N10 94.72(10) . . ?
N1 Cu1 N10 93.14(10) . . ?
N9 Cu1 N10 84.13(10) . . ?
N4 Cu1 N10 178.43(10) . . ?
N7 Cu1 Cu2 46.37(7) . . ?
N3 Cu1 Cu2 133.73(8) . . ?
N1 Cu1 Cu2 47.70(7) . . ?
N9 Cu1 Cu2 131.24(7) . . ?
N4 Cu1 Cu2 85.84(7) . . ?
N10 Cu1 Cu2 92.82(7) . . ?
N12 Cu2 N6 142.69(10) . . ?
N12 Cu2 N5 110.31(10) . . ?
N6 Cu2 N5 90.77(10) . . ?
N12 Cu2 N11 90.71(10) . . ?
N6 Cu2 N11 105.86(10) . . ?
N5 Cu2 N11 119.09(10) . . ?
N12 Cu2 Cu1 71.34(7) . . ?
N6 Cu2 Cu1 71.44(7) . . ?
N5 Cu2 Cu1 120.63(7) . . ?
N11 Cu2 Cu1 120.23(7) . . ?
C7 N1 N2 122.6(3) . . ?
C7 N1 Cu1 122.0(2) . . ?
N2 N1 Cu1 115.36(18) . . ?
C8 N2 N1 119.4(2) . . ?
C11 N3 C15 118.1(3) . . ?
C11 N3 Cu1 118.9(2) . . ?
C15 N3 Cu1 122.9(2) . . ?
C20 N4 C16 117.5(3) . . ?
C20 N4 Cu1 126.4(2) . . ?
C16 N4 Cu1 115.8(2) . . ?
C21 N5 C25 117.6(3) . . ?
C21 N5 Cu2 116.6(2) . . ?
C25 N5 Cu2 121.8(2) . . ?
C30 N6 C26 117.7(3) . . ?
C30 N6 Cu2 122.0(2) . . ?
C26 N6 Cu2 120.2(2) . . ?
C37 N7 N8 122.9(2) . . ?
C37 N7 Cu1 122.5(2) . . ?
N8 N7 Cu1 114.47(18) . . ?
C38 N8 N7 119.4(2) . . ?
C41 N9 C45 118.8(3) . . ?
C41 N9 Cu1 118.8(2) . . ?
C45 N9 Cu1 122.2(2) . . ?
C46 N10 C50 118.1(3) . . ?
C46 N10 Cu1 115.4(2) . . ?
C50 N10 Cu1 125.5(2) . . ?
C51 N11 C55 117.6(3) . . ?
C51 N11 Cu2 117.0(2) . . ?
C55 N11 Cu2 121.8(2) . . ?
C60 N12 C56 117.6(3) . . ?
C60 N12 Cu2 121.7(2) . . ?
C56 N12 Cu2 120.3(2) . . ?
C3 C1 C2 120.7(3) . . ?
C4 C2 C1 120.4(3) . . ?
C1 C3 C5 120.2(3) . . ?
C2 C4 C6 120.8(3) . . ?
C3 C5 C6 119.3(3) . . ?
C3 C5 C7 123.9(3) . . ?
C6 C5 C7 116.9(3) . . ?
C4 C6 C5 118.5(3) . . ?
C4 C6 C8 124.6(3) . . ?
C5 C6 C8 116.9(3) . . ?
N1 C7 C5 121.3(3) . . ?
N1 C7 C9 115.8(3) . . ?
C5 C7 C9 122.9(3) . . ?
N2 C8 C6 122.9(3) . . ?
N2 C8 C10 113.6(3) . . ?
C6 C8 C10 123.4(3) . . ?
C7 C9 C11 112.3(2) . . ?
C7 C9 C16 110.5(2) . . ?
C11 C9 C16 111.6(3) . . ?
C26 C10 C21 108.5(2) . . ?
C26 C10 C8 111.0(3) . . ?
C21 C10 C8 115.7(2) . . ?
N3 C11 C12 121.8(3) . . ?
N3 C11 C9 118.0(3) . . ?
C12 C11 C9 120.2(3) . . ?
C13 C12 C11 119.1(3) . . ?
C12 C13 C14 119.1(3) . . ?
C15 C14 C13 118.3(3) . . ?
N3 C15 C14 123.5(3) . . ?
N4 C16 C17 123.0(3) . . ?
N4 C16 C9 115.8(3) . . ?
C17 C16 C9 121.2(3) . . ?
C16 C17 C18 118.3(3) . . ?
C19 C18 C17 118.9(3) . . ?
C18 C19 C20 118.9(3) . . ?
N4 C20 C19 123.4(3) . . ?
N5 C21 C22 122.3(3) . . ?
N5 C21 C10 117.4(3) . . ?
C22 C21 C10 120.2(3) . . ?
C21 C22 C23 118.8(3) . . ?
C24 C23 C22 119.2(3) . . ?
C23 C24 C25 118.9(3) . . ?
N5 C25 C24 123.2(3) . . ?
N6 C26 C27 121.8(3) . . ?
N6 C26 C10 116.2(3) . . ?
C27 C26 C10 121.9(3) . . ?
C26 C27 C28 119.4(3) . . ?
C29 C28 C27 119.2(3) . . ?
C28 C29 C30 118.5(3) . . ?
N6 C30 C29 123.4(3) . . ?
C33 C31 C32 120.5(3) . . ?
C34 C32 C31 120.8(3) . . ?
C31 C33 C35 120.1(3) . . ?
C32 C34 C36 120.3(3) . . ?
C33 C35 C36 119.5(3) . . ?
C33 C35 C37 123.7(3) . . ?
C36 C35 C37 116.8(3) . . ?
C34 C36 C35 118.6(3) . . ?
C34 C36 C38 124.4(3) . . ?
C35 C36 C38 117.0(3) . . ?
N7 C37 C35 121.0(3) . . ?
N7 C37 C39 116.3(3) . . ?
C35 C37 C39 122.7(3) . . ?
N8 C38 C36 122.5(3) . . ?
N8 C38 C40 115.0(2) . . ?
C36 C38 C40 122.4(3) . . ?
C41 C39 C37 110.2(2) . . ?
C41 C39 C46 111.5(2) . . ?
C37 C39 C46 111.9(3) . . ?
C51 C40 C56 108.4(2) . . ?
C51 C40 C38 115.6(2) . . ?
C56 C40 C38 112.3(2) . . ?
N9 C41 C42 121.6(3) . . ?
N9 C41 C39 118.1(3) . . ?
C42 C41 C39 120.3(3) . . ?
C41 C42 C43 119.1(3) . . ?
C42 C43 C44 119.4(3) . . ?
C45 C44 C43 118.4(3) . . ?
N9 C45 C44 122.5(3) . . ?
N10 C46 C47 122.4(3) . . ?
N10 C46 C39 116.1(3) . . ?
C47 C46 C39 121.4(3) . . ?
C46 C47 C48 118.5(3) . . ?
C49 C48 C47 119.0(3) . . ?
C50 C49 C48 118.9(3) . . ?
N10 C50 C49 123.0(3) . . ?
N11 C51 C52 122.2(3) . . ?
N11 C51 C40 117.5(3) . . ?
C52 C51 C40 120.1(3) . . ?
C51 C52 C53 119.0(3) . . ?
C54 C53 C52 119.0(3) . . ?
C53 C54 C55 119.2(3) . . ?
N11 C55 C54 123.0(3) . . ?
N12 C56 C57 122.3(3) . . ?
N12 C56 C40 116.7(2) . . ?
C57 C56 C40 120.9(3) . . ?
C56 C57 C58 119.2(3) . . ?
C59 C58 C57 118.5(3) . . ?
C58 C59 C60 119.3(3) . . ?
N12 C60 C59 123.1(3) . . ?
O1 S1 O3 115.82(18) . . ?
O1 S1 O2 114.07(17) . . ?
O3 S1 O2 113.89(19) . . ?
O1 S1 C61 104.1(2) . . ?
O3 S1 C61 103.4(2) . . ?
O2 S1 C61 103.46(19) . . ?
O5 S2 O6 115.32(17) . . ?
O5 S2 O4 115.15(18) . . ?
O6 S2 O4 114.95(17) . . ?
O5 S2 C62 103.16(17) . . ?
O6 S2 C62 103.03(18) . . ?
O4 S2 C62 102.61(17) . . ?
O7 S3 O8 116.7(2) . . ?
O7 S3 O9 113.4(2) . . ?
O8 S3 O9 114.0(2) . . ?
O7 S3 C63 103.6(2) . . ?
O8 S3 C63 104.4(2) . . ?
O9 S3 C63 102.58(19) . . ?
F1 C61 F3 108.7(4) . . ?
F1 C61 F2 107.4(4) . . ?
F3 C61 F2 107.8(4) . . ?
F1 C61 S1 111.1(3) . . ?
F3 C61 S1 110.7(4) . . ?
F2 C61 S1 111.0(3) . . ?
F7 C63 F9 107.5(4) . . ?
F7 C63 F8 107.4(4) . . ?
F9 C63 F8 106.5(4) . . ?
F7 C63 S3 111.6(3) . . ?
F9 C63 S3 112.0(3) . . ?
F8 C63 S3 111.4(3) . . ?
F6 C62 F5 107.1(3) . . ?
F6 C62 F4 107.5(3) . . ?
F5 C62 F4 106.7(3) . . ?
F6 C62 S2 111.9(3) . . ?
F5 C62 S2 112.0(2) . . ?
F4 C62 S2 111.2(3) . . ?
N1S C1S C2S 178.8(5) . . ?
N2S C3S C4S 179.3(5) . . ?
C5SA O1S C5SA 180.0(15) . 2_565 ?
C5SA O1S C5S 117.1(9) . 2_565 ?
C5SA O1S C5S 62.9(9) 2_565 2_565 ?
C5SA O1S C5S 62.9(9) . . ?
C5SA O1S C5S 117.1(9) 2_565 . ?
C5S O1S C5S 180.0(8) 2_565 . ?
O1S C5SA C5S 59.6(8) . . ?
O1S C5SA C6S 110.6(14) . . ?
C5S C5SA C6S 51.0(9) . . ?
C6S C5S O1S 123.2(9) . . ?
C6S C5S C5SA 65.8(7) . . ?
O1S C5S C5SA 57.5(7) . . ?
C5S C6S C5SA 63.3(9) . . ?

loop_
_geom_bond_atom_site_label_1
_geom_bond_atom_site_label_2
_geom_bond_distance
_geom_bond_site_symmetry_2
_geom_bond_publ_flag
Cu1 N7 2.030(2) . ?
Cu1 N3 2.035(3) . ?
Cu1 N1 2.036(3) . ?
Cu1 N9 2.065(3) . ?
Cu1 N4 2.287(3) . ?
Cu1 N10 2.299(3) . ?
Cu1 Cu2 5.2037(15) . ?
Cu2 N12 2.020(2) . ?
Cu2 N6 2.035(3) . ?
Cu2 N5 2.076(3) . ?
Cu2 N11 2.090(3) . ?
N1 C7 1.315(4) . ?
N1 N2 1.367(3) . ?
N2 C8 1.312(4) . ?
N3 C11 1.343(4) . ?
N3 C15 1.345(4) . ?
N4 C20 1.335(4) . ?
N4 C16 1.336(4) . ?
N5 C21 1.343(4) . ?
N5 C25 1.349(4) . ?
N6 C30 1.339(4) . ?
N6 C26 1.355(4) . ?
N7 C37 1.310(4) . ?
N7 N8 1.366(3) . ?
N8 C38 1.312(4) . ?
N9 C41 1.345(4) . ?
N9 C45 1.345(4) . ?
N10 C46 1.336(4) . ?
N10 C50 1.338(4) . ?
N11 C51 1.345(4) . ?
N11 C55 1.347(4) . ?
N12 C60 1.340(4) . ?
N12 C56 1.348(4) . ?
C1 C3 1.367(5) . ?
C1 C2 1.401(5) . ?
C2 C4 1.366(4) . ?
C3 C5 1.412(4) . ?
C4 C6 1.410(4) . ?
C5 C6 1.426(4) . ?
C5 C7 1.428(4) . ?
C6 C8 1.431(4) . ?
C7 C9 1.518(4) . ?
C8 C10 1.535(4) . ?
C9 C11 1.521(4) . ?
C9 C16 1.524(4) . ?
C10 C26 1.520(4) . ?
C10 C21 1.526(4) . ?
C11 C12 1.381(4) . ?
C12 C13 1.384(5) . ?
C13 C14 1.385(5) . ?
C14 C15 1.365(5) . ?
C16 C17 1.385(4) . ?
C17 C18 1.391(5) . ?
C18 C19 1.370(5) . ?
C19 C20 1.375(5) . ?
C21 C22 1.388(4) . ?
C22 C23 1.390(5) . ?
C23 C24 1.365(5) . ?
C24 C25 1.378(5) . ?
C26 C27 1.384(4) . ?
C27 C28 1.381(5) . ?
C28 C29 1.373(5) . ?
C29 C30 1.383(5) . ?
C31 C33 1.365(5) . ?
C31 C32 1.397(5) . ?
C32 C34 1.363(5) . ?
C33 C35 1.404(4) . ?
C34 C36 1.410(4) . ?
C35 C36 1.422(4) . ?
C35 C37 1.434(4) . ?
C36 C38 1.433(4) . ?
C37 C39 1.529(4) . ?
C38 C40 1.529(4) . ?
C39 C41 1.515(4) . ?
C39 C46 1.531(4) . ?
C40 C51 1.520(4) . ?
C40 C56 1.522(4) . ?
C41 C42 1.381(4) . ?
C42 C43 1.383(5) . ?
C43 C44 1.383(5) . ?
C44 C45 1.375(5) . ?
C46 C47 1.384(4) . ?
C47 C48 1.389(5) . ?
C48 C49 1.372(5) . ?
C49 C50 1.372(5) . ?
C51 C52 1.383(4) . ?
C52 C53 1.387(5) . ?
C53 C54 1.363(5) . ?
C54 C55 1.375(5) . ?
C56 C57 1.382(4) . ?
C57 C58 1.386(5) . ?
C58 C59 1.372(5) . ?
C59 C60 1.377(4) . ?
S1 O1 1.423(3) . ?
S1 O3 1.432(3) . ?
S1 O2 1.435(3) . ?
S1 C61 1.810(4) . ?
S2 O5 1.434(3) . ?
S2 O6 1.437(3) . ?
S2 O4 1.439(3) . ?
S2 C62 1.819(4) . ?
S3 O7 1.412(3) . ?
S3 O8 1.416(3) . ?
S3 O9 1.440(3) . ?
S3 C63 1.827(4) . ?
F1 C61 1.312(5) . ?
F2 C61 1.338(5) . ?
F3 C61 1.323(5) . ?
F7 C63 1.295(5) . ?
F8 C63 1.337(5) . ?
F9 C63 1.306(5) . ?
F4 C62 1.348(4) . ?
F5 C62 1.337(4) . ?
F6 C62 1.328(4) . ?
N1S C1S 1.138(6) . ?
C1S C2S 1.462(6) . ?
N2S C3S 1.126(5) . ?
C3S C4S 1.475(6) . ?
O1S C5SA 1.423(12) . ?
O1S C5SA 1.423(12) 2_565 ?
O1S C5S 1.456(14) 2_565 ?
O1S C5S 1.456(14) . ?
C5SA C5S 1.50(2) . ?
C5SA C6S 1.534(17) . ?
C5S C6S 1.307(13) . ?
